data_2100847
loop_
_publ_author_name
'Ianelli, S.'
'Nardelli, M.'
'Belletti, D.'
'Jamart-Gr\'egoire, B.'
'Mouaddib, A.'
'Caub\`ere, P.'

_publ_section_title
;
 Synthesis and structure of new bronchospasmolytic agents. II
;
_journal_issue 5
_journal_name_full 'Acta Crystallographica Section B'
_journal_page_first 687
_journal_page_last 695
_journal_paper_doi 10.1107/S0108768192002647
_journal_volume 48
_journal_year 1992
_chemical_formula_moiety 'C21 H29 N O4'
_chemical_formula_sum 'C21 H29 N O4'
_chemical_formula_weight 359.5
_chemical_name_systematic
;
      1-hydroxy-3-(2'-methyl-1',3'-dioxolan)-8-morpholino-tricyclo
      [6.5.0.02,7]trideca-2,4,6-triene          (compound 4)
;
_space_group_crystal_system monoclinic
_space_group_IT_number 15
_space_group_name_Hall '-C 2yc'
_space_group_name_H-M_alt 'C 1 2/c 1'
_cell_angle_alpha 90
_cell_angle_beta 99.10(8)
_cell_angle_gamma 90
_cell_formula_units_Z 8
_cell_length_a 30.77(2)
_cell_length_b 6.8810(10)
_cell_length_c 17.867(10)
_cell_measurement_reflns_used 28
_cell_measurement_temperature 293
_cell_measurement_theta_max 19
_cell_measurement_theta_min 10
_cell_volume 3735(3)
_computing_cell_refinement 'LQPARM (Nardelli & Mangia)'
_computing_data_reduction 'DIFAU (Ugozzoli et al.)'
_computing_molecular_graphics 'ORTEP (Johnson)'
_computing_structure_refinement 'SHELX76 (Sheldrick)'
_computing_structure_solution 'SHELX86 (Sheldrick)'
_diffrn_ambient_temperature 293
_diffrn_measurement_device Siemens-AED
_diffrn_measurement_method theta-2theta
_diffrn_radiation_monochromator graphite
_diffrn_radiation_source 'standard Molybdenum anode'
_diffrn_radiation_type 'Xray MoKalpha mean'
_diffrn_radiation_wavelength .71069
_diffrn_reflns_limit_h_max 36
_diffrn_reflns_limit_h_min -36
_diffrn_reflns_limit_k_max 8
_diffrn_reflns_limit_k_min 0
_diffrn_reflns_limit_l_max 21
_diffrn_reflns_limit_l_min 0
_diffrn_reflns_number 3292
_diffrn_reflns_reduction_process
;
   Only one quadrant of data (an asymmetric set) was measured
;
_diffrn_reflns_theta_max 25
_diffrn_reflns_theta_min 3
_diffrn_standards_decay_% 0
_diffrn_standards_interval_count 50
_diffrn_standards_number 1
_exptl_absorpt_coefficient_mu .0819
_exptl_absorpt_correction_type 'not applied'
_exptl_crystal_colour colourless
_exptl_crystal_density_diffrn 1.278
_exptl_crystal_description
;
?
;
_exptl_crystal_F_000 1552
_exptl_crystal_size_max 0.52
_exptl_crystal_size_mid 0.48
_exptl_crystal_size_min 0.29
_refine_diff_density_max 0.13
_refine_diff_density_min -0.16
_refine_ls_extinction_method 'not applied'
_refine_ls_goodness_of_fit_obs 2.4859
_refine_ls_hydrogen_treatment 'not refined'
_refine_ls_matrix_type 'full matrix'
_refine_ls_number_constraints 0
_refine_ls_number_parameters 351
_refine_ls_number_reflns 1575
_refine_ls_number_restraints 0
_refine_ls_R_factor_obs 0.0392
_refine_ls_shift/esd_max 0.04
_refine_ls_structure_factor_coef F
_refine_ls_weighting_scheme unit
_refine_ls_wR_factor_obs 0.0457
_reflns_number_observed 1575
_reflns_number_total 3292
_reflns_observed_criterion 2.0sigma(I)
_cod_data_source_file ge0307.cif
_cod_data_source_block 4
_cod_depositor_comments
;
 Updating space group information and adding the symmetry operation list.

 Antanas Vaitkus,
 2018-06-14

The following automatic conversions were performed:

'_refine_ls_weighting_scheme' value 'unit weights' was changed to
'unit'.

Automatic conversion script
Id: cif_fix_values 3143 2015-03-26 13:38:13Z robertas 
;
_cod_original_cell_volume 3735(4)
_cod_original_sg_symbol_H-M C2/c
_cod_database_code 2100847

loop_
_space_group_symop_id
_space_group_symop_operation_xyz
1 x,y,z
2 -x,y,-z+1/2
3 -x,-y,-z
4 x,-y,z+1/2
5 x+1/2,y+1/2,z
6 -x+1/2,y+1/2,-z+1/2
7 -x+1/2,-y+1/2,-z
8 x+1/2,-y+1/2,z+1/2

loop_
_atom_site_aniso_label
_atom_site_aniso_U_11
_atom_site_aniso_U_22
_atom_site_aniso_U_33
_atom_site_aniso_U_12
_atom_site_aniso_U_13
_atom_site_aniso_U_23
N .0342(19) .038(2) .0312(18) -.0035(17) .0081(14) -.0010(18)
O1 .087(2) .0255(17) .0492(19) -.0044(16) .0333(17) -.0081(17)
O2 .048(2) .063(3) .061(2) -.0042(19) .0194(16) .0115(19)
C1 .029(2) .027(2) .028(2) -.0015(18) .0005(16) .0014(19)
C2 .035(2) .031(2) .026(2) .0003(19) .0016(17) .007(2)
C3 .045(3) .041(3) .031(2) -.008(2) -.0002(19) .008(2)
C4 .048(3) .035(3) .038(2) -.008(2) -.005(2) -.003(2)
C5 .044(3) .038(3) .035(2) -.001(2) -.0003(19) -.006(2)
C6 .031(2) .029(2) .030(2) -.0016(19) -.0007(17) .002(2)
C7 .030(2) .036(3) .028(2) -.0019(19) .0069(16) -.003(2)
C8 .036(2) .039(3) .030(2) -.004(2) .0086(18) -.009(2)
C9 .039(3) .077(4) .035(2) -.009(3) .0030(19) -.024(3)
C10 .036(3) .109(5) .043(3) .001(3) .001(2) .017(3)
C11 .054(3) .090(5) .040(3) .003(3) .000(2) .025(3)
C12 .063(3) .048(3) .040(3) -.000(3) -.003(2) .009(3)
C13 .042(3) .040(3) .030(2) .000(2) .0027(18) -.000(2)
C14 .033(2) .051(3) .049(3) -.007(2) .0042(19) -.001(2)
C15 .042(3) .064(4) .065(3) -.002(3) .006(2) .005(3)
C16 .063(3) .045(3) .054(3) -.006(3) .019(2) .005(3)
C17 .048(3) .047(3) .035(2) -.008(2) .010(2) .000(2)
O3 .0537(19) .061(2) .0300(15) -.0031(16) .0144(13) .0132(18)
O4 .0348(16) .075(3) .0402(16) -.0085(18) .0056(13) .0031(18)
C18 .063(3) .079(4) .065(3) -.015(3) .016(3) .022(3)
C19 .075(4) .112(6) .062(4) -.009(4) .007(3) .049(4)
C20 .042(2) .047(3) .028(2) -.005(2) .0068(18) .006(2)

loop_
_atom_site_label
_atom_site_fract_x
_atom_site_fract_y
_atom_site_fract_z
_atom_site_U_iso_or_equiv
_atom_site_thermal_displace_type
_atom_site_calc_flag
_atom_site_calc_attached_atom
_atom_site_type_symbol
N -.44080(10) .0428(5) -.1195(2) .0343(12) Uani . . N
O1 -.37550(10) .2217(4) -.1689(2) .0513(12) Uani . . O
O2 -.51370(10) .2387(5) -.0719(2) .0561(12) Uani . . O
C1 -.37840(10) -.1032(6) -.2286(2) .0282(12) Uani . . C
C2 -.36820(10) -.1377(6) -.3011(2) .0310(13) Uani . . C
C3 -.39270(10) -.2847(7) -.3415(2) .0395(15) Uani . . C
C4 -.42460(10) -.3902(7) -.3116(2) .0418(15) Uani . . C
C5 -.43440(10) -.3529(7) -.2395(2) .0398(15) Uani . . C
C6 -.41070(10) -.2047(6) -.1996(2) .0303(14) Uani . . C
C7 -.40440(10) -.0951(6) -.1242(2) .0312(15) Uani . . C
C8 -.36560(10) .0207(6) -.1577(2) .0346(14) Uani . . C
C9 -.31870(10) .0031(8) -.1161(2) .0507(19) Uani . . C
C10 -.29860(10) -.1986(10) -.1093(3) .063(2) Uani . . C
C11 -.3112(2) -.3219(9) -.0452(3) .062(2) Uani . . C
C12 -.3596(2) -.3821(7) -.0545(2) .0515(17) Uani . . C
C13 -.39190(10) -.2149(7) -.0522(2) .0379(14) Uani . . C
C14 -.48530(10) -.0409(7) -.1334(2) .0449(16) Uani . . C
C15 -.5186(2) .1222(8) -.1390(3) .0569(19) Uani . . C
C16 -.4701(2) .3150(7) -.0554(3) .0530(18) Uani . . C
C17 -.43580(10) .1541(7) -.0478(2) .0431(16) Uani . . C
O3 -.32720(10) -.0942(5) -.40490(10) .0473(10) Uani . . O
O4 -.29280(9) -.0307(5) -.2857(2) .0499(12) Uani . . O
C18 -.2897(2) -.2178(9) -.3918(3) .068(2) Uani . . C
C19 -.2698(2) -.1857(10) -.3118(3) .083(3) Uani . . C
C20 -.33420(10) -.0168(7) -.3334(2) .0386(15) Uani . . C
C21 -.3468(2) .1937(7) -.3428(3) .0524(19) Uani . . C
H1O -.4038 .2320 -.1735 .08 Uiso calc O1 H
H3 -.3870 -.3177 -.3979 .08 Uiso calc C3 H
H4 -.4424 -.5024 -.3451 .08 Uiso calc C4 H
H5 -.4582 -.4363 -.2159 .08 Uiso calc C5 H
H91 -.2986 .0974 -.1468 .08 Uiso calc C9 H
H92 -.3179 .0632 -.0606 .08 Uiso calc C9 H
H101 -.3087 -.2754 -.1623 .08 Uiso calc C10 H
H102 -.2630 -.1854 -.1016 .08 Uiso calc C10 H
H111 -.2916 -.4496 -.0366 .08 Uiso calc C11 H
H112 -.3053 -.2354 .0072 .08 Uiso calc C11 H
H121 -.3662 -.4511 -.1091 .08 Uiso calc C12 H
H122 -.3630 -.4846 -.0112 .08 Uiso calc C12 H
H131 -.3795 -.1163 -.0075 .08 Uiso calc C13 H
H132 -.4226 -.2765 -.0390 .08 Uiso calc C13 H
H141 -.4896 -.1359 -.0876 .08 Uiso calc C14 H
H142 -.4896 -.1210 -.1854 .08 Uiso calc C14 H
H151 -.5138 .2152 -.1854 .08 Uiso calc C15 H
H152 -.5507 .0634 -.1480 .08 Uiso calc C15 H
H161 -.4646 .4106 -.1005 .08 Uiso calc C16 H
H162 -.4669 .3951 -.0034 .08 Uiso calc C16 H
H171 -.4034 .2175 -.0368 .08 Uiso calc C17 H
H172 -.4402 .0602 -.0018 .08 Uiso calc C17 H
H181 -.2662 -.1663 -.4292 .08 Uiso calc C18 H
H182 -.2976 -.3616 -.4050 .08 Uiso calc C18 H
H191 -.2733 -.3180 -.2793 .08 Uiso calc C19 H
H192 -.2347 -.1548 -.3055 .08 Uiso calc C19 H
H211 -.3775 .2036 -.3803 .08 Uiso calc C21 H
H212 -.3229 .2785 -.3659 .08 Uiso calc C21 H
H213 -.3504 .2514 -.2886 .08 Uiso calc C21 H

loop_
_atom_type_symbol
_atom_type_description
_atom_type_scat_dispersion_real
_atom_type_scat_dispersion_imag
_atom_type_scat_source
N Nitrogen .004 .003 'IT.4 Tab. 2.2A 2.3.1'
O Oxygen .008 .006 'IT.4 Tab. 2.2A 2.3.1'
C Carbon .002 .002 'IT.4 Tab. 2.2A 2.3.1'
H Hydrogen .000 .000 'IT.4 Tab. 2.2C'

loop_
_geom_contact_atom_site_label_1
_geom_contact_atom_site_label_2
_geom_contact_distance
N O1 2.626(5)
N O2 2.859(5)
N C6 2.495(5)
N C8 2.518(5)
N C13 2.505(5)
N C15 2.428(5)
N C16 2.441(6)
O1 C1 2.472(4)
O1 C7 2.532(5)
O1 C9 2.385(5)
O2 C14 2.444(5)
O2 C17 2.438(5)
C1 C3 2.354(5)
C1 C4 2.730(5)
C1 C5 2.420(5)
C1 C7 2.144(5)
C1 C9 2.604(5)
C1 C20 2.553(6)
C2 C4 2.443(6)
C2 C5 2.876(6)
C2 C6 2.442(5)
C2 C8 2.774(5)
C2 O3 2.421(5)
C2 O4 2.407(5)
C2 C21 2.519(6)
C3 C5 2.436(6)
C3 C6 2.735(5)
C3 O3 2.790(5)
C3 C20 2.564(6)
C4 C6 2.354(5)
C5 C7 2.764(5)
C6 C8 2.138(5)
C6 C13 2.608(5)
C6 C14 2.967(6)
C7 C9 2.705(6)
C7 C12 2.609(6)
C7 C14 2.498(5)
C7 C17 2.480(6)
C8 C10 2.590(6)
C8 C13 2.706(6)
C9 C11 2.563(7)
C10 C12 2.580(7)
C11 C13 2.576(6)
C13 C17 2.882(6)
C14 C16 2.820(6)
C14 C17 2.393(6)
C15 C16 2.348(6)
C15 C17 2.809(6)
O3 O4 2.265(4)
O3 C19 2.314(6)
O3 C21 2.394(5)
O4 C18 2.306(6)
O4 C21 2.376(5)
C18 C20 2.307(7)
C19 C20 2.278(7)
